data_4334950
loop_
_publ_author_name
'Wenjiao Yao'
'Hongwei Huang'
'Jiyong Yao'
'Tao Xu'
'Xingxing Jiang'
'Zheshuai Lin'
'Chuangtian Chen'

_publ_section_title
;
 Sr3BeB6O13: A New Borate in the SrO/BeO/B2O3 System with Novel
 Tri-Six-Membered Ring (BeB6O15)10- Building Block
;
_journal_name_full 'Inorganic Chemistry'
_journal_page_first 6136
_journal_page_last 6141
_journal_paper_doi 10.1021/ic400515m
_journal_volume 52
_journal_year 2013
_chemical_formula_sum 'B6 Be O13 Sr3'
_chemical_formula_weight 544.73
_chemical_melting_point 1376
_chemical_name_systematic
; 
 tristrontium beryllium hexaborate 
;
_space_group_IT_number 62
_symmetry_cell_setting orthorhombic
_symmetry_space_group_name_Hall '-P 2ac 2n'
_symmetry_space_group_name_H-M 'P n m a'
_atom_sites_solution_primary direct
_atom_sites_solution_secondary difmap
_audit_creation_method SHELXL-97
_cell_angle_alpha 90.00
_cell_angle_beta 90.00
_cell_angle_gamma 90.00
_cell_formula_units_Z 4
_cell_length_a 12.775(3)
_cell_length_b 10.029(2)
_cell_length_c 8.0453(16)
_cell_measurement_reflns_used 4227
_cell_measurement_temperature 293(2)
_cell_measurement_theta_max 31.4867
_cell_measurement_theta_min 2.5317
_cell_volume 1030.8(4)
_computing_structure_refinement 'SHELXL-97 (Sheldrick, 1997)'
_computing_structure_solution 'SHELXS-97 (Sheldrick, 1990)'
_diffrn_ambient_temperature 293(2)
_diffrn_measured_fraction_theta_full 0.999
_diffrn_measured_fraction_theta_max 0.999
_diffrn_measurement_method dtprofit.ref
_diffrn_radiation_monochromator graphite
_diffrn_radiation_source 'fine-focus sealed tube'
_diffrn_radiation_type MoK\a
_diffrn_radiation_wavelength 0.71073
_diffrn_reflns_av_R_equivalents 0.0425
_diffrn_reflns_av_sigmaI/netI 0.0307
_diffrn_reflns_limit_h_max 18
_diffrn_reflns_limit_h_min -17
_diffrn_reflns_limit_k_max 14
_diffrn_reflns_limit_k_min -12
_diffrn_reflns_limit_l_max 11
_diffrn_reflns_limit_l_min -11
_diffrn_reflns_number 9869
_diffrn_reflns_theta_full 31.51
_diffrn_reflns_theta_max 31.51
_diffrn_reflns_theta_min 2.99
_diffrn_standards_interval_time 2
_exptl_absorpt_coefficient_mu 15.548
_exptl_absorpt_correction_T_max 1.0000
_exptl_absorpt_correction_T_min 0.6316
_exptl_absorpt_correction_type multi-scan
_exptl_crystal_colour Colorless
_exptl_crystal_density_diffrn 3.510
_exptl_crystal_description Prism
_exptl_crystal_F_000 504
_exptl_crystal_size_max 0.2500
_exptl_crystal_size_mid 0.1800
_exptl_crystal_size_min 0.1500
_refine_diff_density_max 0.920
_refine_diff_density_min -0.914
_refine_diff_density_rms 0.152
_refine_ls_extinction_coef 0.0086(3)
_refine_ls_extinction_expression Fc^*^=kFc[1+0.001xFc^2^\l^3^/sin(2\q)]^-1/4^
_refine_ls_extinction_method SHELXL
_refine_ls_goodness_of_fit_ref 1.094
_refine_ls_matrix_type full
_refine_ls_number_parameters 113
_refine_ls_number_reflns 1799
_refine_ls_number_restraints 0
_refine_ls_restrained_S_all 1.094
_refine_ls_R_factor_all 0.0276
_refine_ls_R_factor_gt 0.0228
_refine_ls_shift/su_max 0.001
_refine_ls_shift/su_mean 0.000
_refine_ls_structure_factor_coef Fsqd
_refine_ls_weighting_details 'calc w=1/[\s^2^(Fo^2^)+(0.0232P)^2^+0.3332P] where P=(Fo^2^+2Fc^2^)/3'
_refine_ls_weighting_scheme calc
_refine_ls_wR_factor_gt 0.0504
_refine_ls_wR_factor_ref 0.0521
_reflns_number_gt 1649
_reflns_number_total 1799
_reflns_threshold_expression >2sigma(I)
_cod_data_source_file ic400515m_si_002.cif
_cod_data_source_block Sr3BeB6O13
_cod_database_code 4334950

loop_
_symmetry_equiv_pos_as_xyz
'x, y, z'
'-x+1/2, -y, z+1/2'
'-x, y+1/2, -z'
'x+1/2, -y+1/2, -z+1/2'
'-x, -y, -z'
'x-1/2, y, -z-1/2'
'x, -y-1/2, z'
'-x-1/2, y-1/2, z-1/2'

loop_
_atom_site_label
_atom_site_type_symbol
_atom_site_fract_x
_atom_site_fract_y
_atom_site_fract_z
_atom_site_U_iso_or_equiv
_atom_site_adp_type
_atom_site_occupancy
_atom_site_symmetry_multiplicity
_atom_site_calc_flag
_atom_site_refinement_flags
Sr1 Sr 0.490801(16) 0.49813(2) 0.73484(2) 0.00375(7) Uani 1 1 d .
Sr2 Sr 0.26203(2) 0.7500 0.90536(3) 0.00358(8) Uani 1 2 d S
O1 O 0.25431(11) 0.40113(16) 1.12671(19) 0.0048(3) Uani 1 1 d .
O2 O 0.44843(16) 0.7500 0.8306(3) 0.0049(4) Uani 1 2 d S
O3 O 0.77262(15) 0.2500 0.5979(3) 0.0015(4) Uiso 1 2 d S
O4 O 0.30179(12) 0.48291(14) 0.85196(19) 0.0035(3) Uani 1 1 d .
O5 O 0.67046(11) 0.38274(14) 0.82428(19) 0.0044(3) Uani 1 1 d .
O6 O 0.54621(16) 0.2500 0.6292(3) 0.0073(4) Uani 1 2 d S
O7 O 0.58633(11) 0.62969(15) 0.51825(19) 0.0053(3) Uani 1 1 d .
O8 O 0.57437(11) 0.86864(15) 0.9895(2) 0.0048(3) Uani 1 1 d .
B1 B 0.81155(18) 0.1252(2) 0.5266(3) 0.0035(4) Uani 1 1 d .
B2 B 0.26272(18) 0.5179(2) 1.2132(3) 0.0041(4) Uani 1 1 d .
B3 B 0.4591(3) 0.2500 0.5255(4) 0.0043(6) Uani 1 2 d S
B4 B 0.5283(3) 0.7500 0.9359(4) 0.0043(6) Uani 1 2 d S
Be1 Be 0.6588(3) 0.2500 0.7080(5) 0.0056(7) Uani 1 2 d S

loop_
_atom_site_aniso_label
_atom_site_aniso_U_11
_atom_site_aniso_U_22
_atom_site_aniso_U_33
_atom_site_aniso_U_23
_atom_site_aniso_U_13
_atom_site_aniso_U_12
Sr1 0.00381(10) 0.00498(12) 0.00246(10) -0.00029(7) 0.00026(7) -0.00046(7)
Sr2 0.00320(12) 0.00482(15) 0.00272(12) 0.000 0.00016(9) 0.000
O1 0.0078(7) 0.0042(7) 0.0025(6) -0.0008(5) 0.0013(5) -0.0016(6)
O2 0.0041(9) 0.0061(10) 0.0046(10) 0.000 -0.0008(8) 0.000
O4 0.0041(7) 0.0050(8) 0.0014(7) 0.0007(5) -0.0019(5) -0.0003(5)
O5 0.0046(7) 0.0051(7) 0.0034(7) -0.0004(6) 0.0006(5) -0.0005(5)
O6 0.0039(10) 0.0102(11) 0.0077(11) 0.000 -0.0034(8) 0.000
O7 0.0052(7) 0.0066(8) 0.0041(7) 0.0003(6) -0.0001(5) -0.0004(6)
O8 0.0034(6) 0.0048(7) 0.0061(7) 0.0000(6) -0.0018(5) 0.0006(5)
B1 0.0038(10) 0.0034(11) 0.0033(10) 0.0010(8) -0.0002(8) -0.0004(8)
B2 0.0036(10) 0.0068(13) 0.0017(10) 0.0003(8) -0.0004(8) 0.0020(8)
B3 0.0030(14) 0.0085(17) 0.0016(14) 0.000 0.0010(11) 0.000
B4 0.0030(13) 0.0054(17) 0.0044(16) 0.000 -0.0003(11) 0.000
Be1 0.0049(17) 0.008(2) 0.0039(17) 0.000 -0.0002(14) 0.000

loop_
_atom_type_symbol
_atom_type_description
_atom_type_scat_dispersion_real
_atom_type_scat_dispersion_imag
_atom_type_scat_source
Be Be 0.0005 0.0002 'International Tables Vol C Tables 4.2.6.8 and 6.1.1.4'
B B 0.0013 0.0007 'International Tables Vol C Tables 4.2.6.8 and 6.1.1.4'
O O 0.0106 0.0060 'International Tables Vol C Tables 4.2.6.8 and 6.1.1.4'
Sr Sr -1.5307 3.2498 'International Tables Vol C Tables 4.2.6.8 and 6.1.1.4'

loop_
_geom_angle_atom_site_label_1
_geom_angle_atom_site_label_2
_geom_angle_atom_site_label_3
_geom_angle
_geom_angle_site_symmetry_1
_geom_angle_site_symmetry_3
O7 Sr1 O4 137.47(5) . .
O7 Sr1 O7 84.23(5) . 5_666
O4 Sr1 O7 84.42(5) . 5_666
O7 Sr1 O8 94.33(5) . 7_575
O4 Sr1 O8 97.05(5) . 7_575
O7 Sr1 O8 178.44(5) 5_666 7_575
O7 Sr1 O5 89.83(5) . .
O4 Sr1 O5 132.56(5) . .
O7 Sr1 O5 108.86(5) 5_666 .
O8 Sr1 O5 70.50(4) 7_575 .
O7 Sr1 O2 78.63(6) . .
O4 Sr1 O2 76.39(5) . .
O7 Sr1 O2 127.56(6) 5_666 .
O8 Sr1 O2 52.55(5) 7_575 .
O5 Sr1 O2 120.13(5) . .
O7 Sr1 O8 167.18(5) . 3_647
O4 Sr1 O8 52.21(4) . 3_647
O7 Sr1 O8 106.80(5) 5_666 3_647
O8 Sr1 O8 74.56(5) 7_575 3_647
O5 Sr1 O8 80.52(4) . 3_647
O2 Sr1 O8 98.86(6) . 3_647
O7 Sr1 O6 97.92(6) . .
O4 Sr1 O6 107.53(5) . .
O7 Sr1 O6 53.39(6) 5_666 .
O8 Sr1 O6 126.37(6) 7_575 .
O5 Sr1 O6 57.62(5) . .
O2 Sr1 O6 176.06(6) . .
O8 Sr1 O6 84.09(6) 3_647 .
O7 Sr1 B3 96.37(7) . .
O4 Sr1 B3 91.67(7) . .
O7 Sr1 B3 27.09(6) 5_666 .
O8 Sr1 B3 152.97(6) 7_575 .
O5 Sr1 B3 84.76(7) . .
O2 Sr1 B3 154.28(7) . .
O8 Sr1 B3 91.17(7) 3_647 .
O6 Sr1 B3 27.30(7) . .
O7 Sr1 B4 81.69(7) . .
O4 Sr1 B4 90.13(7) . .
O7 Sr1 B4 152.47(6) 5_666 .
O8 Sr1 B4 27.36(6) 7_575 .
O5 Sr1 B4 94.67(7) . .
O2 Sr1 B4 25.88(7) . .
O8 Sr1 B4 90.65(7) 3_647 .
O6 Sr1 B4 152.27(7) . .
B3 Sr1 B4 177.98(9) . .
O7 Sr1 B2 68.62(6) . 5_667
O4 Sr1 B2 150.46(6) . 5_667
O7 Sr1 B2 116.95(6) 5_666 5_667
O8 Sr1 B2 61.86(6) 7_575 5_667
O5 Sr1 B2 24.69(5) . 5_667
O2 Sr1 B2 102.04(6) . 5_667
O8 Sr1 B2 99.96(6) 3_647 5_667
O6 Sr1 B2 74.79(6) . 5_667
B3 Sr1 B2 99.43(7) . 5_667
B4 Sr1 B2 79.39(8) . 5_667
O7 Sr1 B1 163.73(5) . 4_456
O4 Sr1 B1 26.31(5) . 4_456
O7 Sr1 B1 90.45(6) 5_666 4_456
O8 Sr1 B1 91.09(6) 7_575 4_456
O5 Sr1 B1 106.44(5) . 4_456
O2 Sr1 B1 92.67(6) . 4_456
O8 Sr1 B1 27.21(5) 3_647 4_456
O6 Sr1 B1 91.13(6) . 4_456
B3 Sr1 B1 85.49(7) . 4_456
B4 Sr1 B1 96.53(8) . 4_456
B2 Sr1 B1 127.14(6) 5_667 4_456
O2 Sr2 O7 152.57(3) . 6_557
O2 Sr2 O7 152.57(3) . 4_466
O7 Sr2 O7 54.81(7) 6_557 4_466
O2 Sr2 O5 83.53(6) . 3_657
O7 Sr2 O5 108.21(5) 6_557 3_657
O7 Sr2 O5 81.79(5) 4_466 3_657
O2 Sr2 O5 83.53(6) . 5_667
O7 Sr2 O5 81.79(5) 6_557 5_667
O7 Sr2 O5 108.21(5) 4_466 5_667
O5 Sr2 O5 59.28(6) 3_657 5_667
O2 Sr2 O1 82.66(5) . 2_564
O7 Sr2 O1 82.57(5) 6_557 2_564
O7 Sr2 O1 112.63(5) 4_466 2_564
O5 Sr2 O1 165.50(5) 3_657 2_564
O5 Sr2 O1 114.57(5) 5_667 2_564
O2 Sr2 O1 82.66(5) . 8_665
O7 Sr2 O1 112.63(5) 6_557 8_665
O7 Sr2 O1 82.57(5) 4_466 8_665
O5 Sr2 O1 114.57(5) 3_657 8_665
O5 Sr2 O1 165.50(5) 5_667 8_665
O1 Sr2 O1 67.90(7) 2_564 8_665
O2 Sr2 O4 77.49(3) . .
O7 Sr2 O4 75.37(5) 6_557 .
O7 Sr2 O4 129.85(5) 4_466 .
O5 Sr2 O4 123.14(5) 3_657 .
O5 Sr2 O4 65.60(5) 5_667 .
O1 Sr2 O4 48.97(5) 2_564 .
O1 Sr2 O4 115.31(5) 8_665 .
O2 Sr2 O4 77.49(3) . 7_575
O7 Sr2 O4 129.85(5) 6_557 7_575
O7 Sr2 O4 75.37(5) 4_466 7_575
O5 Sr2 O4 65.60(5) 3_657 7_575
O5 Sr2 O4 123.14(5) 5_667 7_575
O1 Sr2 O4 115.31(5) 2_564 7_575
O1 Sr2 O4 48.97(5) 8_665 7_575
O4 Sr2 O4 152.10(6) . 7_575
O2 Sr2 B3 175.30(9) . 2_565
O7 Sr2 B3 27.62(3) 6_557 2_565
O7 Sr2 B3 27.62(3) 4_466 2_565
O5 Sr2 B3 92.39(7) 3_657 2_565
O5 Sr2 B3 92.39(7) 5_667 2_565
O1 Sr2 B3 101.22(6) 2_564 2_565
O1 Sr2 B3 101.22(6) 8_665 2_565
O4 Sr2 B3 102.97(3) . 2_565
O4 Sr2 B3 102.97(3) 7_575 2_565
O2 Sr2 B2 88.67(5) . 2_564
O7 Sr2 B2 68.44(6) 6_557 2_564
O7 Sr2 B2 115.23(6) 4_466 2_564
O5 Sr2 B2 149.30(6) 3_657 2_564
O5 Sr2 B2 90.40(6) 5_667 2_564
O1 Sr2 B2 25.95(6) 2_564 2_564
O1 Sr2 B2 93.66(6) 8_665 2_564
O4 Sr2 B2 26.44(5) . 2_564
O4 Sr2 B2 141.10(6) 7_575 2_564
B3 Sr2 B2 93.70(5) 2_565 2_564
O2 Sr2 B2 88.67(5) . 8_665
O7 Sr2 B2 115.23(6) 6_557 8_665
O7 Sr2 B2 68.44(6) 4_466 8_665
O5 Sr2 B2 90.40(6) 3_657 8_665
O5 Sr2 B2 149.30(6) 5_667 8_665
O1 Sr2 B2 93.66(6) 2_564 8_665
O1 Sr2 B2 25.95(6) 8_665 8_665
O4 Sr2 B2 141.10(6) . 8_665
O4 Sr2 B2 26.44(5) 7_575 8_665
B3 Sr2 B2 93.70(5) 2_565 8_665
B2 Sr2 B2 119.14(9) 2_564 8_665
B2 O1 B1 123.13(18) . 4_456
B2 O1 Sr2 93.66(13) . 2_565
B1 O1 Sr2 129.51(13) 4_456 2_565
B4 O2 Sr2 126.1(2) . .
B4 O2 Sr1 91.60(7) . .
Sr2 O2 Sr1 105.35(4) . .
B4 O2 Sr1 91.60(7) . 7_575
Sr2 O2 Sr1 105.35(4) . 7_575
Sr1 O2 Sr1 139.13(9) . 7_575
B1 O3 B1 117.5(2) . 7_565
B1 O3 Be1 119.60(12) . .
B1 O3 Be1 119.60(12) 7_565 .
B2 O4 B1 125.67(17) 2_564 4_456
B2 O4 Sr1 105.11(13) 2_564 .
B1 O4 Sr1 101.92(12) 4_456 .
B2 O4 Sr2 91.22(12) 2_564 .
B1 O4 Sr2 129.06(12) 4_456 .
Sr1 O4 Sr2 99.82(5) . .
B2 O5 Be1 122.2(2) 5_667 .
B2 O5 Sr1 99.42(13) 5_667 .
Be1 O5 Sr1 96.92(15) . .
B2 O5 Sr2 110.12(13) 5_667 5_667
Be1 O5 Sr2 95.11(14) . 5_667
Sr1 O5 Sr2 135.05(6) . 5_667
B3 O6 Be1 166.9(3) . .
B3 O6 Sr1 88.81(8) . 7_565
Be1 O6 Sr1 96.44(8) . 7_565
B3 O6 Sr1 88.81(8) . .
Be1 O6 Sr1 96.44(8) . .
Sr1 O6 Sr1 132.08(9) 7_565 .
B3 O7 Sr1 115.58(16) 5_666 .
B3 O7 Sr1 94.12(15) 5_666 5_666
Sr1 O7 Sr1 95.77(5) . 5_666
B3 O7 Sr2 91.00(14) 5_666 6_657
Sr1 O7 Sr2 119.79(6) . 6_657
Sr1 O7 Sr2 137.31(6) 5_666 6_657
B4 O8 B1 120.67(18) . 2_665
B4 O8 Sr1 91.18(14) . 7_575
B1 O8 Sr1 121.63(12) 2_665 7_575
B4 O8 Sr1 122.26(17) . 3_657
B1 O8 Sr1 96.74(12) 2_665 3_657
Sr1 O8 Sr1 105.44(5) 7_575 3_657
O1 B1 O3 108.43(18) 4_556 .
O1 B1 O4 112.81(18) 4_556 4_556
O3 B1 O4 110.02(18) . 4_556
O1 B1 O8 109.21(17) 4_556 2_664
O3 B1 O8 112.05(18) . 2_664
O4 B1 O8 104.34(16) 4_556 2_664
O1 B1 Sr1 142.01(14) 4_556 4_556
O3 B1 Sr1 109.56(14) . 4_556
O4 B1 Sr1 51.77(9) 4_556 4_556
O8 B1 Sr1 56.06(10) 2_664 4_556
O5 B2 O1 124.8(2) 5_667 .
O5 B2 O4 124.1(2) 5_667 2_565
O1 B2 O4 110.99(19) . 2_565
O5 B2 Sr2 144.47(15) 5_667 2_565
O1 B2 Sr2 60.39(11) . 2_565
O4 B2 Sr2 62.34(11) 2_565 2_565
O5 B2 Sr1 55.89(10) 5_667 5_667
O1 B2 Sr1 95.83(13) . 5_667
O4 B2 Sr1 118.82(15) 2_565 5_667
Sr2 B2 Sr1 89.53(6) 2_565 5_667
O5 B2 Sr1 132.90(15) 5_667 2_565
O1 B2 Sr1 84.64(12) . 2_565
O4 B2 Sr1 50.52(10) 2_565 2_565
Sr2 B2 Sr1 80.19(6) 2_565 2_565
Sr1 B2 Sr1 167.93(9) 5_667 2_565
O5 B2 Sr2 48.04(11) 5_667 .
O1 B2 Sr2 102.45(14) . .
O4 B2 Sr2 126.05(14) 2_565 .
Sr2 B2 Sr2 162.15(9) 2_565 .
Sr1 B2 Sr2 97.64(7) 5_667 .
Sr1 B2 Sr2 94.03(6) 2_565 .
O7 B3 O7 121.3(3) 3_646 5_666
O7 B3 O6 119.20(14) 3_646 .
O7 B3 O6 119.20(14) 5_666 .
O7 B3 Sr2 61.38(13) 3_646 2_564
O7 B3 Sr2 61.38(13) 5_666 2_564
O6 B3 Sr2 162.0(2) . 2_564
O7 B3 Sr1 155.8(2) 3_646 .
O7 B3 Sr1 58.79(10) 5_666 .
O6 B3 Sr1 63.89(8) . .
Sr2 B3 Sr1 107.83(7) 2_564 .
O7 B3 Sr1 58.79(10) 3_646 7_565
O7 B3 Sr1 155.8(2) 5_666 7_565
O6 B3 Sr1 63.89(8) . 7_565
Sr2 B3 Sr1 107.83(7) 2_564 7_565
Sr1 B3 Sr1 110.31(11) . 7_565
O7 B3 Sr1 42.49(11) 3_646 3_646
O7 B3 Sr1 125.4(2) 5_666 3_646
O6 B3 Sr1 102.87(12) . 3_646
Sr2 B3 Sr1 88.76(7) 2_564 3_646
Sr1 B3 Sr1 160.49(12) . 3_646
Sr1 B3 Sr1 72.68(2) 7_565 3_646
O7 B3 Sr1 125.4(2) 3_646 5_666
O7 B3 Sr1 42.49(11) 5_666 5_666
O6 B3 Sr1 102.87(12) . 5_666
Sr2 B3 Sr1 88.76(7) 2_564 5_666
Sr1 B3 Sr1 72.68(2) . 5_666
Sr1 B3 Sr1 160.49(12) 7_565 5_666
Sr1 B3 Sr1 98.16(9) 3_646 5_666
O2 B4 O8 121.47(13) . .
O2 B4 O8 121.47(13) . 7_575
O8 B4 O8 116.9(3) . 7_575
O2 B4 Sr1 62.52(8) . .
O8 B4 Sr1 160.1(2) . .
O8 B4 Sr1 61.46(10) 7_575 .
O2 B4 Sr1 62.52(8) . 7_575
O8 B4 Sr1 61.46(10) . 7_575
O8 B4 Sr1 160.1(2) 7_575 7_575
Sr1 B4 Sr1 112.54(11) . 7_575
O2 B4 Sr2 35.58(14) . .
O8 B4 Sr2 116.28(14) . .
O8 B4 Sr2 116.28(14) 7_575 .
Sr1 B4 Sr2 78.72(6) . .
Sr1 B4 Sr2 78.72(6) 7_575 .
O6 Be1 O5 108.32(17) . .
O6 Be1 O5 108.32(17) . 7_565
O5 Be1 O5 109.1(3) . 7_565
O6 Be1 O3 124.9(3) . .
O5 Be1 O3 102.70(17) . .
O5 Be1 O3 102.70(17) 7_565 .
O6 Be1 Sr2 131.8(2) . 5_667
O5 Be1 Sr2 55.05(13) . 5_667
O5 Be1 Sr2 55.05(13) 7_565 5_667
O3 Be1 Sr2 103.32(18) . 5_667
O6 Be1 Sr1 55.26(8) . 7_565
O5 Be1 Sr1 129.6(2) . 7_565
O5 Be1 Sr1 53.57(10) 7_565 7_565
O3 Be1 Sr1 126.21(9) . 7_565
Sr2 Be1 Sr1 97.99(9) 5_667 7_565
O6 Be1 Sr1 55.26(8) . .
O5 Be1 Sr1 53.57(10) . .
O5 Be1 Sr1 129.6(2) 7_565 .
O3 Be1 Sr1 126.21(9) . .
Sr2 Be1 Sr1 97.99(9) 5_667 .
Sr1 Be1 Sr1 98.17(10) 7_565 .

loop_
_geom_bond_atom_site_label_1
_geom_bond_atom_site_label_2
_geom_bond_distance
_geom_bond_site_symmetry_2
Sr1 O7 2.5034(15) .
Sr1 O4 2.5964(16) .
Sr1 O7 2.6002(16) 5_666
Sr1 O8 2.6689(16) 7_575
Sr1 O5 2.6692(15) .
Sr1 O2 2.6957(9) .
Sr1 O8 2.7014(16) 3_647
Sr1 O6 2.7233(10) .
Sr1 B3 3.032(2) .
Sr1 B4 3.037(2) .
Sr1 B2 3.180(2) 5_667
Sr1 B1 3.234(2) 4_456
Sr2 O2 2.456(2) .
Sr2 O7 2.6213(15) 6_557
Sr2 O7 2.6213(15) 4_466
Sr2 O5 2.6921(16) 3_657
Sr2 O5 2.6921(16) 5_667
Sr2 O1 2.7142(16) 2_564
Sr2 O1 2.7142(16) 8_665
Sr2 O4 2.7601(15) .
Sr2 O4 2.7601(15) 7_575
Sr2 B3 2.986(3) 2_565
Sr2 B2 3.116(3) 2_564
Sr2 B2 3.116(3) 8_665
O1 B2 1.366(3) .
O1 B1 1.458(3) 4_456
O1 Sr2 2.7142(16) 2_565
O2 B4 1.326(4) .
O2 Sr1 2.6957(9) 7_575
O3 B1 1.464(3) .
O3 B1 1.464(3) 7_565
O3 Be1 1.702(4) .
O4 B2 1.388(3) 2_564
O4 B1 1.465(3) 4_456
O5 B2 1.347(3) 5_667
O5 Be1 1.634(3) .
O5 Sr2 2.6921(16) 5_667
O6 B3 1.391(4) .
O6 Be1 1.572(4) .
O6 Sr1 2.7233(10) 7_565
O7 B3 1.384(2) 5_666
O7 Sr1 2.6002(16) 5_666
O7 Sr2 2.6213(15) 6_657
O8 B4 1.396(2) .
O8 B1 1.489(3) 2_665
O8 Sr1 2.6689(16) 7_575
O8 Sr1 2.7014(16) 3_657
B1 O1 1.458(3) 4_556
B1 O4 1.465(3) 4_556
B1 O8 1.489(3) 2_664
B1 Sr1 3.234(2) 4_556
B2 O5 1.347(3) 5_667
B2 O4 1.388(3) 2_565
B2 Sr2 3.116(3) 2_565
B2 Sr1 3.180(2) 5_667
B2 Sr1 3.247(2) 2_565
B3 O7 1.384(2) 3_646
B3 O7 1.384(2) 5_666
B3 Sr2 2.986(3) 2_564
B3 Sr1 3.032(2) 7_565
B3 Sr1 3.343(2) 3_646
B3 Sr1 3.343(2) 5_666
B4 O8 1.396(2) 7_575
B4 Sr1 3.037(2) 7_575
Be1 O5 1.634(3) 7_565
Be1 Sr2 3.271(4) 5_667
Be1 Sr1 3.293(3) 7_565
